data_7239887
loop_
_publ_author_name
'Usoltsev, Andrey N.'
'Adonin, Sergey A.'
'Novikov, Alexander S.'
'Abramov, Pavel A.'
'Sokolov, Maxim N.'
'Fedin, Vladimir P.'

_publ_section_title
;
 Chlorotellurate(iv) supramolecular associates with
 &#x201C;trapped&#x201D; Br2: features of non-covalent
 halogen&#x22EF;halogen interactions in crystalline phases
;
_journal_issue 11
_journal_name_full CrystEngComm
_journal_page_first 1985
_journal_page_last 1990
_journal_paper_doi 10.1039/C9CE01820D
_journal_volume 22
_journal_year 2020
_chemical_formula_sum 'C10 H12 Br2 Cl6 N2 Te'
_chemical_formula_weight 660.34
_space_group_crystal_system monoclinic
_space_group_IT_number 15
_space_group_name_Hall '-C 2yc'
_space_group_name_H-M_alt 'C 1 2/c 1'
_atom_sites_solution_hydrogens geom
_atom_sites_solution_primary direct
_atom_sites_solution_secondary difmap
_audit_creation_method SHELXL-2017/1
_audit_update_record
;
2020-02-03 deposited with the CCDC.	2020-02-06 downloaded from the CCDC.
;
_cell_angle_alpha 90
_cell_angle_beta 109.260(5)
_cell_angle_gamma 90
_cell_formula_units_Z 4
_cell_length_a 16.8313(8)
_cell_length_b 9.4395(4)
_cell_length_c 13.2246(6)
_cell_measurement_reflns_used 2605
_cell_measurement_temperature 140(2)
_cell_measurement_theta_max 28.8460
_cell_measurement_theta_min 2.5220
_cell_volume 1983.52(17)
_computing_cell_refinement 'CrysAlisPro 1.171.38.41 (Rigaku OD, 2015)'
_computing_data_collection 'CrysAlisPro 1.171.38.41 (Rigaku OD, 2015)'
_computing_data_reduction 'CrysAlisPro 1.171.38.41 (Rigaku OD, 2015)'
_computing_molecular_graphics 'ShelXle (H\"ubschle, 2011)'
_computing_publication_material 'CIFTAB-2014 (Sheldrick, 2014)'
_computing_structure_refinement 'SHELXL-2014 (Sheldrick, 2014)'
_computing_structure_solution 'SHELXS-2014 (Sheldrick, 2014)'
_diffrn_ambient_temperature 140(2)
_diffrn_detector 'CCD plate'
_diffrn_detector_area_resol_mean 10.6168
_diffrn_detector_type AtlasS2
_diffrn_measured_fraction_theta_full 0.998
_diffrn_measured_fraction_theta_max 0.840
_diffrn_measurement_device 'four-circle diffractometer'
_diffrn_measurement_device_type 'New Xcalibur, AtlasS2'
_diffrn_measurement_method '\w scans'
_diffrn_radiation_monochromator graphite
_diffrn_radiation_probe x-ray
_diffrn_radiation_source 'fine-focus sealed tube'
_diffrn_radiation_type MoK\a
_diffrn_radiation_wavelength 0.71073
_diffrn_reflns_av_R_equivalents 0.0141
_diffrn_reflns_av_unetI/netI 0.0250
_diffrn_reflns_Laue_measured_fraction_full 0.998
_diffrn_reflns_Laue_measured_fraction_max 0.840
_diffrn_reflns_limit_h_max 21
_diffrn_reflns_limit_h_min -22
_diffrn_reflns_limit_k_max 12
_diffrn_reflns_limit_k_min -11
_diffrn_reflns_limit_l_max 12
_diffrn_reflns_limit_l_min -17
_diffrn_reflns_number 4386
_diffrn_reflns_point_group_measured_fraction_full 0.998
_diffrn_reflns_point_group_measured_fraction_max 0.840
_diffrn_reflns_theta_full 25.500
_diffrn_reflns_theta_max 28.904
_diffrn_reflns_theta_min 2.510
_diffrn_source 'sealed X-ray tube'
_exptl_absorpt_coefficient_mu 6.330
_exptl_absorpt_correction_T_max 1.00000
_exptl_absorpt_correction_T_min 0.57690
_exptl_absorpt_correction_type multi-scan
_exptl_absorpt_process_details
;
CrysAlisPro 1.171.38.41 (Rigaku Oxford Diffraction, 2015)
Empirical absorption correction using spherical harmonics,
implemented in SCALE3 ABSPACK scaling algorithm.
;
_exptl_crystal_colour yellow
_exptl_crystal_density_diffrn 2.211
_exptl_crystal_description block
_exptl_crystal_F_000 1240
_exptl_crystal_size_max 0.500
_exptl_crystal_size_mid 0.400
_exptl_crystal_size_min 0.300
_refine_diff_density_max 0.550
_refine_diff_density_min -0.662
_refine_diff_density_rms 0.103
_refine_ls_extinction_method none
_refine_ls_goodness_of_fit_ref 1.068
_refine_ls_hydrogen_treatment constr
_refine_ls_matrix_type full
_refine_ls_number_parameters 96
_refine_ls_number_reflns 2189
_refine_ls_number_restraints 0
_refine_ls_restrained_S_all 1.068
_refine_ls_R_factor_all 0.0287
_refine_ls_R_factor_gt 0.0240
_refine_ls_shift/su_max 0.000
_refine_ls_shift/su_mean 0.000
_refine_ls_structure_factor_coef Fsqd
_refine_ls_weighting_details 'w=1/[\s^2^(Fo^2^)+(0.0288P)^2^+1.0149P] where P=(Fo^2^+2Fc^2^)/3'
_refine_ls_weighting_scheme calc
_refine_ls_wR_factor_gt 0.0566
_refine_ls_wR_factor_ref 0.0582
_reflns_Friedel_coverage 0.000
_reflns_number_gt 1966
_reflns_number_total 2189
_reflns_threshold_expression >2\s(I)
_cod_data_source_file c9ce01820d2.cif
_cod_data_source_block 2
_cod_depositor_comments
;Adding full bibliography for 7239884--7239887.cif.

 Adding full bibliography for 7239884--7239887.cif.
;
_cod_original_cell_volume 1983.51(17)
_cod_original_sg_symbol_H-M 'C 2/c'
_cod_database_code 7239887
_shelx_shelxl_version_number 2017/1
_shelx_space_group_comment
;
The symmetry employed for this shelxl refinement is uniquely defined
by the following loop, which should always be used as a source of
symmetry information in preference to the above space-group names.
They are only intended as comments.
;
_shelx_estimated_absorpt_t_min 0.144
_shelx_estimated_absorpt_t_max 0.253

loop_
_space_group_symop_operation_xyz
'x, y, z'
'-x, y, -z+1/2'
'x+1/2, y+1/2, z'
'-x+1/2, y+1/2, -z+1/2'
'-x, -y, -z'
'x, -y, z-1/2'
'-x+1/2, -y+1/2, -z'
'x+1/2, -y+1/2, z-1/2'

loop_
_atom_site_label
_atom_site_type_symbol
_atom_site_fract_x
_atom_site_fract_y
_atom_site_fract_z
_atom_site_U_iso_or_equiv
_atom_site_adp_type
_atom_site_occupancy
_atom_site_site_symmetry_order
_atom_site_calc_flag
_atom_site_refinement_flags_posn
_atom_site_refinement_flags_adp
_atom_site_refinement_flags_occupancy
C1 C 0.6730(4) 0.5790(6) 0.1542(3) 0.0796(18) Uani 1 1 d . . .
H1 H 0.701941 0.491030 0.169115 0.096 Uiso 1 1 calc R U .
C2 C 0.7142(3) 0.7002(8) 0.1441(3) 0.0764(18) Uani 1 1 d . . .
H2 H 0.772231 0.698088 0.151157 0.092 Uiso 1 1 calc R U .
C3 C 0.6707(3) 0.8225(5) 0.1238(3) 0.0589(12) Uani 1 1 d . . .
H3 H 0.698506 0.907656 0.116817 0.071 Uiso 1 1 calc R U .
C4 C 0.5904(2) 0.8263(4) 0.1137(3) 0.0431(9) Uani 1 1 d . . .
H4 H 0.561088 0.914041 0.099621 0.052 Uiso 1 1 calc R U .
C5 C 0.5505(3) 0.7118(6) 0.1225(3) 0.0596(12) Uani 1 1 d . . .
H5 H 0.492407 0.716652 0.114572 0.072 Uiso 1 1 calc R U .
N1 N 0.5904(4) 0.5866(5) 0.1427(3) 0.0861(15) Uani 1 1 d . . .
H1A H 0.562703 0.509610 0.148461 0.103 Uiso 1 1 calc R U .
Cl1 Cl 0.59564(5) 0.39594(9) 0.36805(6) 0.03581(19) Uani 1 1 d . . .
Cl2 Cl 0.59004(5) 0.19660(8) 0.13028(6) 0.03297(19) Uani 1 1 d . . .
Cl3 Cl 0.40982(5) 0.01179(8) 0.13904(6) 0.03195(18) Uani 1 1 d . . .
Br1 Br 0.70780(2) 0.65713(3) 0.45658(2) 0.03150(10) Uani 1 1 d . . .
Te1 Te 0.500000 0.19679(3) 0.250000 0.01843(9) Uani 1 2 d S T P

loop_
_atom_site_aniso_label
_atom_site_aniso_U_11
_atom_site_aniso_U_22
_atom_site_aniso_U_33
_atom_site_aniso_U_23
_atom_site_aniso_U_13
_atom_site_aniso_U_12
C1 0.119(5) 0.079(4) 0.030(2) 0.003(2) 0.009(3) 0.066(4)
C2 0.026(2) 0.165(6) 0.031(2) -0.017(3) 0.0005(17) 0.017(3)
C3 0.064(3) 0.069(3) 0.039(2) -0.009(2) 0.011(2) -0.038(3)
C4 0.050(2) 0.040(2) 0.039(2) 0.0002(16) 0.0139(18) 0.0138(18)
C5 0.042(2) 0.100(4) 0.039(2) 0.004(2) 0.0163(18) -0.003(3)
N1 0.149(5) 0.065(3) 0.040(2) 0.0057(19) 0.026(3) -0.048(3)
Cl1 0.0370(4) 0.0379(4) 0.0272(4) -0.0031(3) 0.0034(3) -0.0121(4)
Cl2 0.0299(4) 0.0405(4) 0.0321(4) 0.0029(3) 0.0152(3) -0.0004(3)
Cl3 0.0258(4) 0.0322(4) 0.0342(4) -0.0078(3) 0.0049(3) -0.0060(3)
Br1 0.02728(18) 0.03078(19) 0.03568(18) -0.00611(13) 0.00935(14) -0.00110(13)
Te1 0.01649(14) 0.01915(14) 0.01860(14) 0.000 0.00436(10) 0.000

loop_
_atom_type_symbol
_atom_type_description
_atom_type_scat_dispersion_real
_atom_type_scat_dispersion_imag
_atom_type_scat_source
C C 0.0033 0.0016 'International Tables Vol C Tables 4.2.6.8 and 6.1.1.4'
H H 0.0000 0.0000 'International Tables Vol C Tables 4.2.6.8 and 6.1.1.4'
N N 0.0061 0.0033 'International Tables Vol C Tables 4.2.6.8 and 6.1.1.4'
Cl Cl 0.1484 0.1585 'International Tables Vol C Tables 4.2.6.8 and 6.1.1.4'
Br Br -0.2901 2.4595 'International Tables Vol C Tables 4.2.6.8 and 6.1.1.4'
Te Te -0.5308 1.6751 'International Tables Vol C Tables 4.2.6.8 and 6.1.1.4'

loop_
_geom_angle_atom_site_label_1
_geom_angle_atom_site_label_2
_geom_angle_atom_site_label_3
_geom_angle
_geom_angle_site_symmetry_1
_geom_angle_site_symmetry_3
N1 C1 C2 118.8(4) . .
N1 C1 H1 120.6 . .
C2 C1 H1 120.6 . .
C3 C2 C1 118.5(4) . .
C3 C2 H2 120.8 . .
C1 C2 H2 120.8 . .
C4 C3 C2 121.2(4) . .
C4 C3 H3 119.4 . .
C2 C3 H3 119.4 . .
C5 C4 C3 120.8(4) . .
C5 C4 H4 119.6 . .
C3 C4 H4 119.6 . .
C4 C5 N1 120.8(4) . .
C4 C5 H5 119.6 . .
N1 C5 H5 119.6 . .
C5 N1 C1 119.9(4) . .
C5 N1 H1A 120.1 . .
C1 N1 H1A 120.1 . .
Cl3 Te1 Cl3 89.41(4) . 2_655
Cl3 Te1 Cl2 89.64(3) . 2_655
Cl3 Te1 Cl2 90.30(3) 2_655 2_655
Cl3 Te1 Cl2 90.30(3) . .
Cl3 Te1 Cl2 89.64(3) 2_655 .
Cl2 Te1 Cl2 179.92(4) 2_655 .
Cl3 Te1 Cl1 90.97(3) . 2_655
Cl3 Te1 Cl1 179.60(3) 2_655 2_655
Cl2 Te1 Cl1 89.79(3) 2_655 2_655
Cl2 Te1 Cl1 90.27(3) . 2_655
Cl3 Te1 Cl1 179.61(3) . .
Cl3 Te1 Cl1 90.97(3) 2_655 .
Cl2 Te1 Cl1 90.27(3) 2_655 .
Cl2 Te1 Cl1 89.79(3) . .
Cl1 Te1 Cl1 88.64(4) 2_655 .

loop_
_geom_bond_atom_site_label_1
_geom_bond_atom_site_label_2
_geom_bond_distance
_geom_bond_site_symmetry_2
C1 N1 1.350(7) .
C1 C2 1.367(7) .
C1 H1 0.9500 .
C2 C3 1.347(7) .
C2 H2 0.9500 .
C3 C4 1.314(6) .
C3 H3 0.9500 .
C4 C5 1.298(6) .
C4 H4 0.9500 .
C5 N1 1.341(6) .
C5 H5 0.9500 .
N1 H1A 0.8800 .
Cl1 Te1 2.6277(8) .
Cl2 Te1 2.5272(7) .
Cl3 Te1 2.4571(7) .
Br1 Br1 2.3096(6) 7_666
